data_7119453
loop_
_publ_author_name
'Liu, Xiao-Yun'
'Yang, Yang'
'Lei, Zhen'
'Guan, Zong-Jie'
'Wang, Quan-Ming'

_publ_section_title
;
 Luminescence responsive intracluster rearrangements of gold(I)-silver(I)
 clusters triggered by acetonitrile
;
_journal_coden_ASTM CHCOFS
_journal_issue 51
_journal_name_full
;
 Chemical Communications (Cambridge, United Kingdom)
;
_journal_page_first 8022
_journal_page_last 8025
_journal_paper_doi 10.1039/c6cc02873j
_journal_volume 52
_journal_year 2016
_chemical_formula_moiety 'C109 H84 Ag2 Au6 N6 O12 P6, 6(C2 N), 3(C1.5 N)'
_chemical_formula_sum 'C121 H102 Ag2 Au6 B4 F16 N12 O12 P6'
_chemical_formula_weight 3846.74
_space_group_crystal_system trigonal
_space_group_IT_number 167
_space_group_name_Hall '-R 3 2"c'
_space_group_name_H-M_alt 'R -3 c'
_symmetry_space_group_name_Hall '-R 3 2"c'
_symmetry_space_group_name_H-M 'R -3 c :H'
_atom_sites_solution_hydrogens geom
_audit_creation_date 2016-05-12
_audit_creation_method
;
Olex2 1.2
(compiled 2016.02.19 svn.r3266 for OlexSys, GUI svn.r5155)
;
_audit_update_record
;
2016-05-25 deposited with the CCDC.
2016-05-26 downloaded from the CCDC.
;
_cell_angle_alpha 90
_cell_angle_beta 90
_cell_angle_gamma 120
_cell_formula_units_Z 6
_cell_length_a 23.7002(5)
_cell_length_b 23.7002(5)
_cell_length_c 49.407(3)
_cell_measurement_reflns_used 5972
_cell_measurement_temperature 102(3)
_cell_measurement_theta_max 69.3690
_cell_measurement_theta_min 4.1900
_cell_volume 24033.8(16)
_computing_cell_refinement
;
CrysAlisPro, Agilent Technologies,
Version 1.171.37.35 (release 13-08-2014 CrysAlis171 .NET)
(compiled Aug 13 2014,18:06:01)
;
_computing_data_collection
;
CrysAlisPro, Agilent Technologies,
Version 1.171.37.35 (release 13-08-2014 CrysAlis171 .NET)
(compiled Aug 13 2014,18:06:01)
;
_computing_data_reduction
;
CrysAlisPro, Agilent Technologies,
Version 1.171.37.35 (release 13-08-2014 CrysAlis171 .NET)
(compiled Aug 13 2014,18:06:01)
;
_computing_molecular_graphics 'Olex2 (Dolomanov et al., 2009)'
_computing_publication_material 'Olex2 (Dolomanov et al., 2009)'
_computing_structure_refinement 'ShelXL (Sheldrick, 2015)'
_computing_structure_solution 'SHELXS-97 (Sheldrick, 1990)'
_diffrn_ambient_temperature 102(3)
_diffrn_detector_area_resol_mean 10.4741
_diffrn_measured_fraction_theta_full 0.997
_diffrn_measured_fraction_theta_max 0.980
_diffrn_measurement_device_type 'SuperNova, Dual, Cu at zero, Atlas'
_diffrn_measurement_method '\w scans'
_diffrn_radiation_type CuK\a
_diffrn_radiation_wavelength 1.54178
_diffrn_reflns_av_R_equivalents 0.0694
_diffrn_reflns_av_unetI/netI 0.0578
_diffrn_reflns_Laue_measured_fraction_full 0.997
_diffrn_reflns_Laue_measured_fraction_max 0.980
_diffrn_reflns_limit_h_max 28
_diffrn_reflns_limit_h_min -19
_diffrn_reflns_limit_k_max 16
_diffrn_reflns_limit_k_min -27
_diffrn_reflns_limit_l_max 56
_diffrn_reflns_limit_l_min -59
_diffrn_reflns_number 17217
_diffrn_reflns_point_group_measured_fraction_full 0.997
_diffrn_reflns_point_group_measured_fraction_max 0.980
_diffrn_reflns_theta_full 67.679
_diffrn_reflns_theta_max 70.238
_diffrn_reflns_theta_min 3.730
_diffrn_source 'sealed X-ray tube'
_exptl_absorpt_coefficient_mu 13.129
_exptl_absorpt_correction_T_max 1.00000
_exptl_absorpt_correction_T_min 0.54858
_exptl_absorpt_correction_type multi-scan
_exptl_absorpt_process_details
;
CrysAlisPro, Agilent Technologies,
Version 1.171.37.35 (release 13-08-2014 CrysAlis171 .NET)
(compiled Aug 13 2014,18:06:01)
Empirical absorption correction using spherical harmonics,
 implemented in SCALE3 ABSPACK scaling algorithm.
;
_exptl_crystal_colour red
_exptl_crystal_density_diffrn 1.595
_exptl_crystal_description block
_exptl_crystal_F_000 10980
_exptl_crystal_size_max 0.04
_exptl_crystal_size_mid 0.02
_exptl_crystal_size_min 0.02
_refine_diff_density_max 1.782
_refine_diff_density_min -3.689
_refine_diff_density_rms 0.225
_refine_ls_extinction_coef .
_refine_ls_extinction_method none
_refine_ls_goodness_of_fit_ref 1.074
_refine_ls_hydrogen_treatment constr
_refine_ls_matrix_type full
_refine_ls_number_parameters 249
_refine_ls_number_reflns 4998
_refine_ls_number_restraints 9
_refine_ls_restrained_S_all 1.075
_refine_ls_R_factor_all 0.0695
_refine_ls_R_factor_gt 0.0568
_refine_ls_shift/su_max 0.001
_refine_ls_shift/su_mean 0.000
_refine_ls_structure_factor_coef Fsqd
_refine_ls_weighting_details 'w=1/[\s^2^(Fo^2^)+(0.0953P)^2^+279.2459P] where P=(Fo^2^+2Fc^2^)/3'
_refine_ls_weighting_scheme calc
_refine_ls_wR_factor_gt 0.1531
_refine_ls_wR_factor_ref 0.1696
_reflns_Friedel_coverage 0.000
_reflns_Friedel_fraction_full .
_reflns_Friedel_fraction_max .
_reflns_number_gt 4097
_reflns_number_total 4998
_reflns_threshold_expression 'I > 2\s(I)'
_cod_data_source_file c6cc02873j2.cif
_cod_data_source_block 2b
_cod_original_cell_volume 24033.9(19)
_cod_database_code 7119453
_shelx_space_group_comment
;
The symmetry employed for this shelxl refinement is uniquely defined
by the following loop, which should always be used as a source of
symmetry information in preference to the above space-group names.
They are only intended as comments.
;
_olex2_refinement_description
;
1. Fixed Uiso
 At 1.2 times of:
  All C(H) groups
 At 1.5 times of:
  All O(H) groups
2. Restrained distances
 C7S-N3S
 1.15 with sigma of 0.02
 N1S-C2S
 1.15 with sigma of 0.02
 C5S-C7S
 1.5 with sigma of 0.02
 C2S-C1S
 1.4 with sigma of 0.02
 C5S-C7S
 1.4 with sigma of 0.02
 C6S-C7S
 1.4 with sigma of 0.02
 N2S-C3S
 2.53 with sigma of 0.02
 C1S-N1S
 2.5 with sigma of 0.02
 C3S-C4S
 1.4 with sigma of 0.02
3. Others
 Fixed Sof: N1S(0.5) C1S(0.5) C2S(0.5) C3S(0.25) N3S(0.5) C5S(0.25) C6S(0.25)
 C7S(0.5)
4.a Aromatic/amide H refined with riding coordinates:
 C112(H112), C113(H113), C114(H114), C115(H115), C116(H116), C122(H122),
 C123(H123), C124(H124), C125(H125), C126(H126), C133(H133), C135(H135),
 C136(H136)
4.b Tetrahedral OH refined with riding coordinates:
 O12(H12)
;
_shelx_shelxl_version_number 2014/8
_olex2_submission_special_instructions 'No special instructions were received'

loop_
_space_group_symop_operation_xyz
'x, y, z'
'-y, x-y, z'
'-x+y, -x, z'
'y, x, -z+1/2'
'x-y, -y, -z+1/2'
'-x, -x+y, -z+1/2'
'x+2/3, y+1/3, z+1/3'
'-y+2/3, x-y+1/3, z+1/3'
'-x+y+2/3, -x+1/3, z+1/3'
'y+2/3, x+1/3, -z+5/6'
'x-y+2/3, -y+1/3, -z+5/6'
'-x+2/3, -x+y+1/3, -z+5/6'
'x+1/3, y+2/3, z+2/3'
'-y+1/3, x-y+2/3, z+2/3'
'-x+y+1/3, -x+2/3, z+2/3'
'y+1/3, x+2/3, -z+7/6'
'x-y+1/3, -y+2/3, -z+7/6'
'-x+1/3, -x+y+2/3, -z+7/6'
'-x, -y, -z'
'y, -x+y, -z'
'x-y, x, -z'
'-y, -x, z-1/2'
'-x+y, y, z-1/2'
'x, x-y, z-1/2'
'-x+2/3, -y+1/3, -z+1/3'
'y+2/3, -x+y+1/3, -z+1/3'
'x-y+2/3, x+1/3, -z+1/3'
'-y+2/3, -x+1/3, z-1/6'
'-x+y+2/3, y+1/3, z-1/6'
'x+2/3, x-y+1/3, z-1/6'
'-x+1/3, -y+2/3, -z+2/3'
'y+1/3, -x+y+2/3, -z+2/3'
'x-y+1/3, x+2/3, -z+2/3'
'-y+1/3, -x+2/3, z+1/6'
'-x+y+1/3, y+2/3, z+1/6'
'x+1/3, x-y+2/3, z+1/6'

loop_
_atom_site_label
_atom_site_type_symbol
_atom_site_fract_x
_atom_site_fract_y
_atom_site_fract_z
_atom_site_U_iso_or_equiv
_atom_site_adp_type
_atom_site_occupancy
_atom_site_site_symmetry_order
_atom_site_calc_flag
_atom_site_refinement_flags_posn
_atom_site_refinement_flags_adp
_atom_site_refinement_flags_occupancy
_atom_site_disorder_assembly
_atom_site_disorder_group
Au1 Au 0.59380(2) 0.32842(2) 0.05559(2) 0.02940(16) Uani 1 1 d . . . . .
Ag2 Ag 0.6667 0.3333 0.00773(2) 0.0296(2) Uani 1 3 d S T P . .
P1 P 0.51861(11) 0.32174(11) 0.02538(4) 0.0306(4) Uani 1 1 d . . . . .
O11 O 0.3319(5) 0.1305(11) -0.0383(3) 0.187(11) Uani 1 1 d . . . . .
O12 O 0.3848(4) 0.1160(4) -0.07028(16) 0.059(2) Uani 1 1 d . . . . .
H12 H 0.3663 0.0763 -0.0685 0.089 Uiso 1 1 calc R . . . .
N131 N 0.5641(3) 0.2732(4) -0.01208(13) 0.0311(15) Uani 1 1 d . . . . .
C1 C 0.6667 0.3333 0.0833 0.014(3) Uani 1 6 d S T P . .
C111 C 0.4397(5) 0.2913(5) 0.04085(19) 0.043(2) Uani 1 1 d . . . . .
C112 C 0.4272(6) 0.2569(7) 0.0644(2) 0.063(3) Uani 1 1 d . . . . .
H112 H 0.4580 0.2474 0.0713 0.075 Uiso 1 1 calc R . . . .
C113 C 0.3694(8) 0.2362(9) 0.0781(3) 0.083(5) Uani 1 1 d . . . . .
H113 H 0.3624 0.2139 0.0943 0.100 Uiso 1 1 calc R . . . .
C114 C 0.3236(7) 0.2475(9) 0.0685(3) 0.088(5) Uani 1 1 d . . . . .
H114 H 0.2840 0.2312 0.0775 0.105 Uiso 1 1 calc R . . . .
C115 C 0.3357(6) 0.2844(7) 0.0445(4) 0.080(4) Uani 1 1 d . . . . .
H115 H 0.3051 0.2949 0.0382 0.096 Uiso 1 1 calc R . . . .
C116 C 0.3929(5) 0.3047(6) 0.0306(3) 0.056(3) Uani 1 1 d . . . . .
H116 H 0.4004 0.3273 0.0144 0.067 Uiso 1 1 calc R . . . .
C121 C 0.5408(5) 0.3986(5) 0.00899(18) 0.040(2) Uani 1 1 d . . . . .
C122 C 0.5832(5) 0.4552(5) 0.0215(2) 0.047(2) Uani 1 1 d . . . . .
H122 H 0.6009 0.4545 0.0382 0.056 Uiso 1 1 calc R . . . .
C123 C 0.6004(6) 0.5145(5) 0.0091(2) 0.058(3) Uani 1 1 d . . . . .
H123 H 0.6287 0.5535 0.0177 0.069 Uiso 1 1 calc R . . . .
C124 C 0.5751(7) 0.5151(6) -0.0159(3) 0.064(3) Uani 1 1 d . . . . .
H124 H 0.5872 0.5548 -0.0242 0.077 Uiso 1 1 calc R . . . .
C125 C 0.5329(7) 0.4590(6) -0.0286(2) 0.056(3) Uani 1 1 d . . . . .
H125 H 0.5156 0.4602 -0.0454 0.068 Uiso 1 1 calc R . . . .
C126 C 0.5158(6) 0.4005(6) -0.0167(2) 0.051(2) Uani 1 1 d . . . . .
H126 H 0.4876 0.3618 -0.0255 0.061 Uiso 1 1 calc R . . . .
C132 C 0.5078(4) 0.2666(4) -0.00255(15) 0.0275(16) Uani 1 1 d . . . . .
C133 C 0.4486(5) 0.2238(5) -0.01383(18) 0.042(2) Uani 1 1 d . . . . .
H133 H 0.4105 0.2191 -0.0063 0.050 Uiso 1 1 calc R . . . .
C134 C 0.4457(5) 0.1881(5) -0.03616(18) 0.044(2) Uani 1 1 d . . . . .
C135 C 0.5029(5) 0.1956(5) -0.04645(16) 0.039(2) Uani 1 1 d . . . . .
H135 H 0.5026 0.1723 -0.0616 0.047 Uiso 1 1 calc R . . . .
C136 C 0.5612(5) 0.2386(5) -0.03385(17) 0.040(2) Uani 1 1 d . . . . .
H136 H 0.5998 0.2434 -0.0409 0.047 Uiso 1 1 calc R . . . .
C137 C 0.3815(6) 0.1409(6) -0.0490(2) 0.061(3) Uani 1 1 d . . . . .
N1S N 0.730(2) 0.685(2) 0.0182(8) 0.135(13) Uiso 0.5 1 d D . . . .
C1S C 0.850(2) 0.729(3) 0.0186(11) 0.151(19) Uiso 0.5 1 d D . . . .
C2S C 0.783(2) 0.702(3) 0.0221(9) 0.134(16) Uiso 0.5 1 d D . . . .
N2S N 0.6667 0.5240(10) 0.0833 0.103(6) Uiso 1 2 d DS T P . .
C3S C 0.700(3) 0.6416(14) 0.0832(14) 0.086(17) Uiso 0.25 1 d D . . . .
C4S C 0.6667 0.5723(14) 0.0833 0.126(10) Uiso 1 2 d DS T P . .
N3S N 0.5573(19) 0.370(2) -0.0853(8) 0.127(12) Uiso 0.5 1 d D . . . .
C5S C 0.446(3) 0.283(3) -0.0975(15) 0.10(2) Uiso 0.25 1 d D . . . .
C6S C 0.435(3) 0.309(4) -0.0780(16) 0.11(2) Uiso 0.25 1 d D . . . .
C7S C 0.501(2) 0.340(3) -0.0862(11) 0.151(19) Uiso 0.5 1 d D . . . .

loop_
_atom_site_aniso_label
_atom_site_aniso_U_11
_atom_site_aniso_U_22
_atom_site_aniso_U_33
_atom_site_aniso_U_23
_atom_site_aniso_U_13
_atom_site_aniso_U_12
Au1 0.0339(2) 0.0389(2) 0.0171(2) -0.00119(12) -0.00127(11) 0.01945(17)
Ag2 0.0345(4) 0.0345(4) 0.0197(4) 0.000 0.000 0.01725(18)
P1 0.0328(11) 0.0396(11) 0.0209(9) -0.0004(8) -0.0022(8) 0.0194(9)
O11 0.040(6) 0.30(2) 0.134(11) -0.151(14) -0.014(6) 0.021(9)
O12 0.058(5) 0.062(5) 0.065(5) -0.027(4) -0.033(4) 0.036(4)
N131 0.031(4) 0.035(4) 0.022(3) -0.004(3) -0.004(3) 0.012(3)
C1 0.006(4) 0.006(4) 0.028(8) 0.000 0.000 0.003(2)
C111 0.037(5) 0.050(6) 0.041(5) -0.001(4) 0.010(4) 0.021(4)
C112 0.045(6) 0.094(10) 0.041(6) 0.005(6) 0.001(5) 0.029(6)
C113 0.066(9) 0.123(13) 0.053(7) 0.028(8) 0.029(6) 0.042(9)
C114 0.056(8) 0.107(12) 0.091(10) 0.002(9) 0.044(8) 0.034(8)
C115 0.030(6) 0.071(9) 0.144(14) -0.011(9) 0.000(7) 0.030(6)
C116 0.036(5) 0.057(7) 0.077(7) 0.009(6) 0.009(5) 0.025(5)
C121 0.047(5) 0.045(5) 0.036(5) 0.003(4) -0.001(4) 0.030(5)
C122 0.050(6) 0.043(5) 0.042(5) -0.001(4) 0.009(4) 0.020(5)
C123 0.068(7) 0.034(5) 0.065(7) 0.004(5) 0.010(6) 0.021(5)
C124 0.091(9) 0.059(7) 0.064(7) 0.025(6) 0.028(7) 0.053(7)
C125 0.083(9) 0.048(6) 0.050(6) 0.008(5) -0.007(6) 0.042(6)
C126 0.061(7) 0.055(6) 0.044(5) 0.005(5) -0.009(5) 0.035(6)
C132 0.029(4) 0.028(4) 0.022(3) 0.007(3) -0.002(3) 0.012(3)
C133 0.048(5) 0.047(5) 0.032(4) -0.005(4) -0.008(4) 0.025(5)
C134 0.040(5) 0.048(6) 0.029(4) -0.001(4) -0.008(4) 0.011(4)
C135 0.052(6) 0.047(5) 0.021(4) -0.006(4) -0.006(4) 0.028(5)
C136 0.043(5) 0.050(6) 0.022(4) -0.008(4) -0.004(4) 0.020(4)
C137 0.047(7) 0.063(7) 0.051(6) -0.022(5) -0.017(5) 0.012(6)

loop_
_atom_type_symbol
_atom_type_description
_atom_type_scat_dispersion_real
_atom_type_scat_dispersion_imag
_atom_type_scat_source
C C 0.0181 0.0091 'International Tables Vol C Tables 4.2.6.8 and 6.1.1.4'
H H 0.0000 0.0000 'International Tables Vol C Tables 4.2.6.8 and 6.1.1.4'
B B 0.0090 0.0039 'International Tables Vol C Tables 4.2.6.8 and 6.1.1.4'
N N 0.0311 0.0180 'International Tables Vol C Tables 4.2.6.8 and 6.1.1.4'
O O 0.0492 0.0322 'International Tables Vol C Tables 4.2.6.8 and 6.1.1.4'
F F 0.0727 0.0534 'International Tables Vol C Tables 4.2.6.8 and 6.1.1.4'
P P 0.2955 0.4335 'International Tables Vol C Tables 4.2.6.8 and 6.1.1.4'
Ag Ag 0.1306 4.2820 'International Tables Vol C Tables 4.2.6.8 and 6.1.1.4'
Au Au -4.4197 7.2980 'International Tables Vol C Tables 4.2.6.8 and 6.1.1.4'

loop_
_geom_angle_atom_site_label_1
_geom_angle_atom_site_label_2
_geom_angle_atom_site_label_3
_geom_angle
_geom_angle_site_symmetry_1
_geom_angle_site_symmetry_3
Au1 Au1 Au1 91.879(6) 17_554 2_655
Au1 Au1 Au1 60.0 2_655 3_665
Au1 Au1 Au1 87.681(9) 17_554 3_665
Au1 Au1 Ag2 60.000(10) 2_655 .
Au1 Au1 Ag2 144.266(12) 17_554 .
Au1 Au1 Ag2 60.000(10) 3_665 .
P1 Au1 Au1 131.26(6) . 3_665
P1 Au1 Au1 130.13(6) . 2_655
P1 Au1 Au1 131.35(5) . 17_554
P1 Au1 Ag2 84.12(5) . .
C1 Au1 Au1 47.961(7) . 2_655
C1 Au1 Au1 47.960(6) . 3_665
C1 Au1 Au1 50.518(9) . 17_554
C1 Au1 Ag2 94.091(16) . .
C1 Au1 P1 178.01(6) . .
Au1 Ag2 Au1 60.00(2) 2_655 3_665
Au1 Ag2 Au1 60.00(2) 3_665 .
Au1 Ag2 Au1 60.00(2) 2_655 .
N131 Ag2 Au1 84.24(16) 2_655 2_655
N131 Ag2 Au1 143.75(17) . 3_665
N131 Ag2 Au1 84.24(16) . .
N131 Ag2 Au1 108.81(17) . 2_655
N131 Ag2 Au1 143.75(17) 2_655 .
N131 Ag2 Au1 143.75(17) 3_665 2_655
N131 Ag2 Au1 108.81(17) 3_665 .
N131 Ag2 Au1 108.81(17) 2_655 3_665
N131 Ag2 Au1 84.24(16) 3_665 3_665
N131 Ag2 N131 103.63(19) 2_655 3_665
N131 Ag2 N131 103.63(19) 2_655 .
N131 Ag2 N131 103.63(19) . 3_665
C111 P1 Au1 111.7(3) . .
C111 P1 C121 108.2(5) . .
C111 P1 C132 106.7(4) . .
C121 P1 Au1 113.6(3) . .
C121 P1 C132 104.3(4) . .
C132 P1 Au1 111.8(3) . .
C137 O12 H12 109.5 . .
C132 N131 Ag2 126.4(5) . .
C136 N131 Ag2 115.6(6) . .
C136 N131 C132 117.9(7) . .
Au1 C1 Au1 84.078(13) 2_655 3_665
Au1 C1 Au1 84.080(13) 16_544 18_654
Au1 C1 Au1 84.082(13) 16_544 17_554
Au1 C1 Au1 84.079(13) 2_655 .
Au1 C1 Au1 129.532(18) 3_665 17_554
Au1 C1 Au1 84.081(13) 3_665 .
Au1 C1 Au1 78.963(18) 3_665 18_654
Au1 C1 Au1 78.961(18) 2_655 16_544
Au1 C1 Au1 139.574(18) 2_655 17_554
Au1 C1 Au1 139.573(18) 3_665 16_544
Au1 C1 Au1 78.961(18) . 17_554
Au1 C1 Au1 129.529(18) . 16_544
Au1 C1 Au1 84.083(13) 18_654 17_554
Au1 C1 Au1 129.528(18) 2_655 18_654
Au1 C1 Au1 139.578(18) . 18_654
C112 C111 P1 118.2(8) . .
C112 C111 C116 119.1(10) . .
C116 C111 P1 122.6(8) . .
C111 C112 H112 119.6 . .
C111 C112 C113 120.7(12) . .
C113 C112 H112 119.6 . .
C112 C113 H113 119.3 . .
C114 C113 C112 121.3(13) . .
C114 C113 H113 119.3 . .
C113 C114 H114 120.3 . .
C113 C114 C115 119.3(11) . .
C115 C114 H114 120.3 . .
C114 C115 H115 120.2 . .
C116 C115 C114 119.6(12) . .
C116 C115 H115 120.2 . .
C111 C116 H116 120.1 . .
C115 C116 C111 119.7(12) . .
C115 C116 H116 120.1 . .
C122 C121 P1 119.3(7) . .
C122 C121 C126 119.6(10) . .
C126 C121 P1 121.2(8) . .
C121 C122 H122 120.2 . .
C121 C122 C123 119.7(11) . .
C123 C122 H122 120.2 . .
C122 C123 H123 120.2 . .
C124 C123 C122 119.7(11) . .
C124 C123 H123 120.2 . .
C123 C124 H124 119.3 . .
C125 C124 C123 121.4(10) . .
C125 C124 H124 119.3 . .
C124 C125 H125 120.3 . .
C124 C125 C126 119.5(11) . .
C126 C125 H125 120.3 . .
C121 C126 H126 119.9 . .
C125 C126 C121 120.2(11) . .
C125 C126 H126 119.9 . .
N131 C132 P1 113.8(6) . .
N131 C132 C133 122.0(8) . .
C133 C132 P1 124.1(7) . .
C132 C133 H133 120.0 . .
C134 C133 C132 120.0(10) . .
C134 C133 H133 120.0 . .
C133 C134 C135 118.4(9) . .
C133 C134 C137 121.2(10) . .
C135 C134 C137 120.4(9) . .
C134 C135 H135 120.5 . .
C134 C135 C136 119.1(8) . .
C136 C135 H135 120.5 . .
N131 C136 C135 122.6(9) . .
N131 C136 H136 118.7 . .
C135 C136 H136 118.7 . .
O11 C137 O12 125.0(11) . .
O11 C137 C134 119.2(11) . .
O12 C137 C134 115.8(11) . .
N1S C2S C1S 162(5) . .
C3S C3S C4S 62(3) 18_654 .
N2S C4S C3S 152(3) . .
N2S C4S C3S 152(3) . 18_654
C3S C4S C3S 57(6) 18_654 .
C6S C5S C7S 63(2) . .
C5S C6S C7S 66(3) . .
N3S C7S C5S 145(7) . .
N3S C7S C6S 161(7) . .
C6S C7S C5S 51(5) . .

loop_
_geom_bond_atom_site_label_1
_geom_bond_atom_site_label_2
_geom_bond_distance
_geom_bond_site_symmetry_2
Au1 Au1 2.7490(6) 17_554
Au1 Au1 2.8954(6) 2_655
Au1 Au1 2.8954(6) 3_665
Au1 Ag2 2.8957(8) .
Au1 P1 2.268(2) .
Au1 C1 2.1619(3) .
Ag2 Au1 2.8955(8) 2_655
Ag2 Au1 2.8955(8) 3_665
Ag2 N131 2.331(7) 3_665
Ag2 N131 2.331(7) .
Ag2 N131 2.331(7) 2_655
P1 C111 1.803(10) .
P1 C121 1.815(10) .
P1 C132 1.828(8) .
O11 C137 1.198(17) .
O12 H12 0.8200 .
O12 C137 1.226(14) .
N131 C132 1.349(11) .
N131 C136 1.334(11) .
C1 Au1 2.1617(3) 17_554
C1 Au1 2.1619(3) 16_544
C1 Au1 2.1619(3) 2_655
C1 Au1 2.1619(3) 3_665
C1 Au1 2.1618(3) 18_654
C111 C112 1.364(16) .
C111 C116 1.393(15) .
C112 H112 0.9300 .
C112 C113 1.380(18) .
C113 H113 0.9300 .
C113 C114 1.33(2) .
C114 H114 0.9300 .
C114 C115 1.41(2) .
C115 H115 0.9300 .
C115 C116 1.376(17) .
C116 H116 0.9300 .
C121 C122 1.358(15) .
C121 C126 1.410(13) .
C122 H122 0.9300 .
C122 C123 1.395(15) .
C123 H123 0.9300 .
C123 C124 1.372(18) .
C124 H124 0.9300 .
C124 C125 1.356(19) .
C125 H125 0.9300 .
C125 C126 1.368(15) .
C126 H126 0.9300 .
C132 C133 1.373(13) .
C133 H133 0.9300 .
C133 C134 1.372(14) .
C134 C135 1.373(15) .
C134 C137 1.506(14) .
C135 H135 0.9300 .
C135 C136 1.389(13) .
C136 H136 0.9300 .
N1S C2S 1.138(17) .
C1S C2S 1.383(18) .
N2S C4S 1.15(3) .
C3S C3S 1.35(13) 18_654
C3S C4S 1.424(18) .
C4S C3S 1.424(18) 18_654
N3S C7S 1.153(19) .
C5S C6S 1.24(10) .
C5S C7S 1.454(14) .
C6S C7S 1.41(2) .

loop_
_geom_torsion_atom_site_label_1
_geom_torsion_atom_site_label_2
_geom_torsion_atom_site_label_3
_geom_torsion_atom_site_label_4
_geom_torsion
_geom_torsion_site_symmetry_1
_geom_torsion_site_symmetry_2
_geom_torsion_site_symmetry_3
_geom_torsion_site_symmetry_4
Au1 P1 C111 C112 -20.8(10) . . . .
Au1 P1 C111 C116 155.4(9) . . . .
Au1 P1 C121 C122 -23.7(9) . . . .
Au1 P1 C121 C126 154.9(8) . . . .
Au1 P1 C132 N131 -42.6(6) . . . .
Au1 P1 C132 C133 139.8(7) . . . .
Ag2 N131 C132 P1 10.5(9) . . . .
Ag2 N131 C132 C133 -171.9(6) . . . .
Ag2 N131 C136 C135 173.9(7) . . . .
P1 C111 C112 C113 175.7(12) . . . .
P1 C111 C116 C115 -174.9(10) . . . .
P1 C121 C122 C123 -179.8(8) . . . .
P1 C121 C126 C125 179.7(9) . . . .
P1 C132 C133 C134 174.7(7) . . . .
N131 C132 C133 C134 -2.7(13) . . . .
C111 P1 C121 C122 101.0(9) . . . .
C111 P1 C121 C126 -80.4(9) . . . .
C111 P1 C132 N131 -165.0(6) . . . .
C111 P1 C132 C133 17.4(8) . . . .
C111 C112 C113 C114 2(3) . . . .
C112 C111 C116 C115 1.3(18) . . . .
C112 C113 C114 C115 -3(3) . . . .
C113 C114 C115 C116 4(3) . . . .
C114 C115 C116 C111 -3(2) . . . .
C116 C111 C112 C113 -1(2) . . . .
C121 P1 C111 C112 -146.6(10) . . . .
C121 P1 C111 C116 29.5(11) . . . .
C121 P1 C132 N131 80.6(7) . . . .
C121 P1 C132 C133 -97.0(8) . . . .
C121 C122 C123 C124 -1.3(18) . . . .
C122 C121 C126 C125 -1.8(17) . . . .
C122 C123 C124 C125 1.0(19) . . . .
C123 C124 C125 C126 -1(2) . . . .
C124 C125 C126 C121 1.4(19) . . . .
C126 C121 C122 C123 1.7(16) . . . .
C132 P1 C111 C112 101.7(10) . . . .
C132 P1 C111 C116 -82.2(10) . . . .
C132 P1 C121 C122 -145.7(8) . . . .
C132 P1 C121 C126 32.9(10) . . . .
C132 N131 C136 C135 -1.4(13) . . . .
C132 C133 C134 C135 1.0(14) . . . .
C132 C133 C134 C137 -179.8(10) . . . .
C133 C134 C135 C136 0.4(15) . . . .
C133 C134 C137 O11 -6(2) . . . .
C133 C134 C137 O12 173.5(11) . . . .
C134 C135 C136 N131 -0.2(15) . . . .
C135 C134 C137 O11 173.0(18) . . . .
C135 C134 C137 O12 -7.2(17) . . . .
C136 N131 C132 P1 -174.8(7) . . . .
C136 N131 C132 C133 2.9(12) . . . .
C137 C134 C135 C136 -178.8(10) . . . .
C3S C3S C4S N2S 180.002(1) 18_654 . . .
C5S C6S C7S N3S -150(23) . . . .
C6S C5S C7S N3S 164(13) . . . .
